data_7129064
loop_
_publ_author_name
'Almoussawi, Batoul'
'Arevalo-Lopez, Angel M.'
'Simon, Pardis'
'Kabbour, Houria'

_publ_section_title
;
 A High Dimensional Oxysulfide Built from Large Iron-based Clusters with
 Partial Charge-Ordering
;
_journal_name_full 'Chemical Communications'
_journal_paper_doi 10.1039/D1CC04501F
_journal_year 2021
_chemical_formula_sum 'Ba10 Fe7.755 O12 S18 Si3 Zn5.245'
_chemical_formula_weight 3002.7
_space_group_IT_number 217
_space_group_name_Hall 'I -4 2 3'
_space_group_name_H-M_alt 'I -4 3 m'
_symmetry_cell_setting cubic
_symmetry_Int_Tables_number 217
_symmetry_space_group_name_Hall 'I -4 2 3'
_symmetry_space_group_name_H-M 'I -4 3 m'
_audit_update_record
;
2021-10-06 deposited with the CCDC.	2021-10-07 downloaded from the CCDC.
;
_cell_angle_alpha 90
_cell_angle_beta 90
_cell_angle_gamma 90
_cell_formula_units_Z 2
_cell_length_a 13.33800(10)
_cell_length_b 13.33800(10)
_cell_length_c 13.33800(10)
_cell_measurement_reflns_used 33587
_cell_measurement_temperature 293
_cell_measurement_theta_max 21.87
_cell_measurement_theta_min 1.7
_cell_volume 2372.86(3)
_computing_data_collection 'APEX3 (Bruker AXS, 2016)'
_computing_structure_refinement 'JANA2006 (V. Pet?\'i?ek, M. Dusek & L. Palatinus, 2014)'
_computing_structure_solution 'SUPERFLIP (A. van der Lee, 2013)'
_diffrn_ambient_temperature 293
_diffrn_measured_fraction_theta_full 1
_diffrn_measured_fraction_theta_max 1
_diffrn_measurement_device 'four-circle diffractometer'
_diffrn_measurement_device_type 'Bruker CCD'
_diffrn_measurement_method 'Bruker CCD'
_diffrn_radiation_monochromator graphite
_diffrn_radiation_probe x-ray
_diffrn_radiation_source 'X-ray tube'
_diffrn_radiation_type 'Ag K\a'
_diffrn_radiation_wavelength 0.56087
_diffrn_reflns_av_R_equivalents 0.1432
_diffrn_reflns_av_unetI/netI 0.0287
_diffrn_reflns_limit_h_max 17
_diffrn_reflns_limit_h_min -16
_diffrn_reflns_limit_k_max 17
_diffrn_reflns_limit_k_min -17
_diffrn_reflns_limit_l_max 17
_diffrn_reflns_limit_l_min -17
_diffrn_reflns_number 33587
_diffrn_reflns_theta_full 21.87
_diffrn_reflns_theta_max 21.87
_diffrn_reflns_theta_min 1.7
_exptl_absorpt_coefficient_mu 7.304
_exptl_absorpt_correction_T_max 1.000
_exptl_absorpt_correction_T_min 0.8727
_exptl_absorpt_correction_type multi-scan
_exptl_absorpt_process_details sadabs
_exptl_crystal_colour black
_exptl_crystal_density_diffrn 4.2027
_exptl_crystal_description block
_exptl_crystal_F_000 2690
_exptl_crystal_size_max 0.07
_exptl_crystal_size_mid 0.05
_exptl_crystal_size_min 0.01
_refine_diff_density_max 1.50
_refine_diff_density_min -0.88
_refine_ls_abs_structure_details '  257 of Friedel pairs used in the refinement'
_refine_ls_abs_structure_Flack 0.04(8)
_refine_ls_extinction_method none
_refine_ls_goodness_of_fit_gt 1.25
_refine_ls_goodness_of_fit_ref 1.31
_refine_ls_number_constraints 6
_refine_ls_number_parameters 30
_refine_ls_number_reflns 586
_refine_ls_number_restraints 0
_refine_ls_R_factor_all 0.0290
_refine_ls_R_factor_gt 0.0223
_refine_ls_shift/su_max 0.0373
_refine_ls_shift/su_mean 0.0031
_refine_ls_structure_factor_coef F
_refine_ls_weighting_details w=1/(\s^2^(F)+0.0001F^2^)
_refine_ls_weighting_scheme sigma
_refine_ls_wR_factor_gt 0.0246
_refine_ls_wR_factor_ref 0.0275
_reflns_number_gt 517
_reflns_number_total 586
_reflns_threshold_expression I>3\s(I)
_cod_data_source_file d1cc04501f2.cif
_cod_data_source_block I
_cod_depositor_comments
;
The following automatic conversions were performed:

data item '_diffrn_radiation_probe' value 'X-ray' was changed to
'x-ray' in accordance with the
/home/data/users/saulius/crontab/automatic-downloads/rss-feeds/RSC/lib/dictionaries/cif_core.dic
dictionary named 'cif_core.dic' version 2.4.2 last updated on
2011-04-26.

Automatic conversion script
Id: cif_fix_values 7556 2019-12-06 15:28:31Z antanas 
;
_cod_original_formula_sum 'Ba10 Fe7.755 Zn5.245 S18 Si3 O12'
_cod_database_code 7129064

loop_
_space_group_symop_id
_space_group_symop_operation_xyz
1 x,y,z
2 -x,-y,z
3 -x,y,-z
4 x,-y,-z
5 z,x,y
6 z,-x,-y
7 -z,-x,y
8 -z,x,-y
9 y,z,x
10 -y,z,-x
11 y,-z,-x
12 -y,-z,x
13 y,x,z
14 -y,-x,z
15 y,-x,-z
16 -y,x,-z
17 x,z,y
18 -x,z,-y
19 -x,-z,y
20 x,-z,-y
21 z,y,x
22 z,-y,-x
23 -z,y,-x
24 -z,-y,x
25 x+1/2,y+1/2,z+1/2
26 -x+1/2,-y+1/2,z+1/2
27 -x+1/2,y+1/2,-z+1/2
28 x+1/2,-y+1/2,-z+1/2
29 z+1/2,x+1/2,y+1/2
30 z+1/2,-x+1/2,-y+1/2
31 -z+1/2,-x+1/2,y+1/2
32 -z+1/2,x+1/2,-y+1/2
33 y+1/2,z+1/2,x+1/2
34 -y+1/2,z+1/2,-x+1/2
35 y+1/2,-z+1/2,-x+1/2
36 -y+1/2,-z+1/2,x+1/2
37 y+1/2,x+1/2,z+1/2
38 -y+1/2,-x+1/2,z+1/2
39 y+1/2,-x+1/2,-z+1/2
40 -y+1/2,x+1/2,-z+1/2
41 x+1/2,z+1/2,y+1/2
42 -x+1/2,z+1/2,-y+1/2
43 -x+1/2,-z+1/2,y+1/2
44 x+1/2,-z+1/2,-y+1/2
45 z+1/2,y+1/2,x+1/2
46 z+1/2,-y+1/2,-x+1/2
47 -z+1/2,y+1/2,-x+1/2
48 -z+1/2,-y+1/2,x+1/2

loop_
_atom_site_label
_atom_site_type_symbol
_atom_site_fract_x
_atom_site_fract_y
_atom_site_fract_z
_atom_site_adp_type
_atom_site_U_iso_or_equiv
_atom_site_site_symmetry_multiplicity
_atom_site_occupancy
_atom_site_calc_flag
_atom_site_refinement_flags
_atom_site_disorder_assembly
_atom_site_disorder_group
Ba1 Ba 0.5 0.25 0 Uani 0.01222(15) 12 1 d . . .
Ba2 Ba 0.17590(5) 0.17590(5) 0.17590(5) Uani 0.03039(17) 8 1 d . . .
Fe1 Fe 0 0 0 Uani 0.0081(4) 2 1 d . . .
Fe2 Fe 0.71013(9) 0.10103(6) 0.10103(6) Uani 0.0132(3) 24 0.56(3) d . . .
Zn1 Zn 0.71013(9) 0.10103(6) 0.10103(6) Uani 0.0132(3) 24 0.44(3) d . . .
Si1 Si 0.5 0 0 Uani 0.0084(8) 6 1 d . . .
S2 S 0.1919(2) 0 0 Uani 0.0181(6) 12 1 d . . .
S3 S 0.72852(13) 0.27148(13) 0.0667(2) Uani 0.0257(7) 24 1 d . . .
O1 O 0.4316(5) -0.0715(3) 0.0715(3) Uiso 0.0124(12) 24 1 d . . .

loop_
_atom_site_aniso_label
_atom_site_aniso_type_symbol
_atom_site_aniso_U_11
_atom_site_aniso_U_22
_atom_site_aniso_U_33
_atom_site_aniso_U_12
_atom_site_aniso_U_13
_atom_site_aniso_U_23
Ba1 Ba 0.0136(2) 0.0094(3) 0.0136(2) 0 0 0
Ba2 Ba 0.0304(3) 0.0304(3) 0.0304(3) -0.0005(3) -0.0005(3) -0.0005(3)
Fe1 Fe 0.0081(7) 0.0081(7) 0.0081(7) 0 0 0
Fe2 Fe 0.0120(7) 0.0138(5) 0.0138(5) -0.0009(3) -0.0009(3) 0.0017(5)
Zn1 Zn 0.0120(7) 0.0138(5) 0.0138(5) -0.0009(3) -0.0009(3) 0.0017(5)
Si1 Si 0.0102(19) 0.0076(11) 0.0076(11) 0 0 0
S2 S 0.0159(14) 0.0193(9) 0.0193(9) 0 0 0.0049(16)
S3 S 0.0154(8) 0.0154(8) 0.0463(17) -0.0019(9) -0.0086(8) 0.0086(8)

loop_
_atom_type_symbol
_atom_type_scat_dispersion_real
_atom_type_scat_dispersion_imag
_atom_type_scat_source
Ba -0.6940 1.5004 'International Tables Vol C tables 4.2.6.8 and 6.1.1.1'
Fe 0.2886 0.5448 'International Tables Vol C tables 4.2.6.8 and 6.1.1.1'
O 0.0056 0.0036 'International Tables Vol C tables 4.2.6.8 and 6.1.1.1'
S 0.0826 0.0763 'International Tables Vol C tables 4.2.6.8 and 6.1.1.1'
Si 0.0522 0.0431 'International Tables Vol C tables 4.2.6.8 and 6.1.1.1'
Zn 0.3242 0.9375 'International Tables Vol C tables 4.2.6.8 and 6.1.1.1'

loop_
_exptl_crystal_face_index_h
_exptl_crystal_face_index_k
_exptl_crystal_face_index_l
_exptl_crystal_face_perp_dist
? ? ? ?

loop_
_geom_angle_atom_site_label_1
_geom_angle_atom_site_label_2
_geom_angle_atom_site_label_3
_geom_angle_site_symmetry_1
_geom_angle_site_symmetry_2
_geom_angle_site_symmetry_3
_geom_angle
_geom_angle_publ_flag
Ba1 Ba1 Ba1 29_544 . 30_555 90.0000(6) ?
Ba1 Ba1 Ba1 29_544 . 33_554 120.0000(3) ?
Ba1 Ba1 Ba1 29_544 . 34_555 120.0000(3) ?
Ba1 Ba1 Ba2 29_544 . . 101.033(8) ?
Ba1 Ba1 Ba2 29_544 . 26_554 61.966(8) ?
Ba1 Ba1 Ba2 29_544 . 3_655 61.966(8) ?
Ba1 Ba1 Ba2 29_544 . 28_555 138.469(8) ?
Ba1 Ba1 Fe2 29_544 . . 82.963(13) ?
Ba1 Ba1 Fe2 29_544 . 3_655 50.290(15) ?
Ba1 Ba1 Fe2 29_544 . 35_555 81.007(15) ?
Ba1 Ba1 Fe2 29_544 . 36_554 156.597(13) ?
Ba1 Ba1 Zn1 29_544 . . 82.963(13) ?
Ba1 Ba1 Zn1 29_544 . 3_655 50.290(15) ?
Ba1 Ba1 Zn1 29_544 . 35_555 81.007(15) ?
Ba1 Ba1 Zn1 29_544 . 36_554 156.597(13) ?
Ba1 Ba1 Si1 29_544 . . 45.0000(3) ?
Ba1 Ba1 Si1 29_544 . 33_554 135.0000(3) ?
Ba1 Ba1 S3 29_544 . . 105.13(4) ?
Ba1 Ba1 S3 29_544 . 3_655 82.31(4) ?
Ba1 Ba1 S3 29_544 . 29_544 42.31(3) ?
Ba1 Ba1 S3 29_544 . 32_545 127.77(3) ?
Ba1 Ba1 O1 29_544 . 2_655 68.22(9) ?
Ba1 Ba1 O1 29_544 . 4_555 29.99(10) ?
Ba1 Ba1 O1 29_544 . 35_555 148.81(12) ?
Ba1 Ba1 O1 29_544 . 36_554 112.44(12) ?
Ba1 Ba1 Ba1 30_555 . 33_554 120.0000(3) ?
Ba1 Ba1 Ba1 30_555 . 34_555 120.0000(3) ?
Ba1 Ba1 Ba2 30_555 . . 61.966(8) ?
Ba1 Ba1 Ba2 30_555 . 26_554 138.469(8) ?
Ba1 Ba1 Ba2 30_555 . 3_655 101.033(8) ?
Ba1 Ba1 Ba2 30_555 . 28_555 61.966(8) ?
Ba1 Ba1 Fe2 30_555 . . 50.290(15) ?
Ba1 Ba1 Fe2 30_555 . 3_655 82.963(13) ?
Ba1 Ba1 Fe2 30_555 . 35_555 156.597(13) ?
Ba1 Ba1 Fe2 30_555 . 36_554 81.007(15) ?
Ba1 Ba1 Zn1 30_555 . . 50.290(15) ?
Ba1 Ba1 Zn1 30_555 . 3_655 82.963(13) ?
Ba1 Ba1 Zn1 30_555 . 35_555 156.597(13) ?
Ba1 Ba1 Zn1 30_555 . 36_554 81.007(15) ?
Ba1 Ba1 Si1 30_555 . . 45.0000(3) ?
Ba1 Ba1 Si1 30_555 . 33_554 135.0000(3) ?
Ba1 Ba1 S3 30_555 . . 82.31(4) ?
Ba1 Ba1 S3 30_555 . 3_655 105.13(4) ?
Ba1 Ba1 S3 30_555 . 29_544 127.77(3) ?
Ba1 Ba1 S3 30_555 . 32_545 42.31(3) ?
Ba1 Ba1 O1 30_555 . 2_655 29.99(10) ?
Ba1 Ba1 O1 30_555 . 4_555 68.22(9) ?
Ba1 Ba1 O1 30_555 . 35_555 112.44(12) ?
Ba1 Ba1 O1 30_555 . 36_554 148.81(12) ?
Ba1 Ba1 Ba1 33_554 . 34_555 90.0000(6) ?
Ba1 Ba1 Ba2 33_554 . . 138.469(8) ?
Ba1 Ba1 Ba2 33_554 . 26_554 101.033(8) ?
Ba1 Ba1 Ba2 33_554 . 3_655 61.966(8) ?
Ba1 Ba1 Ba2 33_554 . 28_555 61.966(8) ?
Ba1 Ba1 Fe2 33_554 . . 81.007(15) ?
Ba1 Ba1 Fe2 33_554 . 3_655 156.597(13) ?
Ba1 Ba1 Fe2 33_554 . 35_555 50.290(15) ?
Ba1 Ba1 Fe2 33_554 . 36_554 82.963(13) ?
Ba1 Ba1 Zn1 33_554 . . 81.007(15) ?
Ba1 Ba1 Zn1 33_554 . 3_655 156.597(13) ?
Ba1 Ba1 Zn1 33_554 . 35_555 50.290(15) ?
Ba1 Ba1 Zn1 33_554 . 36_554 82.963(13) ?
Ba1 Ba1 Si1 33_554 . . 135.0000(3) ?
Ba1 Ba1 Si1 33_554 . 33_554 45.0000(3) ?
Ba1 Ba1 S3 33_554 . . 42.31(3) ?
Ba1 Ba1 S3 33_554 . 3_655 127.77(3) ?
Ba1 Ba1 S3 33_554 . 29_544 82.31(4) ?
Ba1 Ba1 S3 33_554 . 32_545 105.13(4) ?
Ba1 Ba1 O1 33_554 . 2_655 112.44(12) ?
Ba1 Ba1 O1 33_554 . 4_555 148.81(12) ?
Ba1 Ba1 O1 33_554 . 35_555 68.22(9) ?
Ba1 Ba1 O1 33_554 . 36_554 29.99(10) ?
Ba1 Ba1 Ba2 34_555 . . 61.966(8) ?
Ba1 Ba1 Ba2 34_555 . 26_554 61.966(8) ?
Ba1 Ba1 Ba2 34_555 . 3_655 138.469(8) ?
Ba1 Ba1 Ba2 34_555 . 28_555 101.033(8) ?
Ba1 Ba1 Fe2 34_555 . . 156.597(13) ?
Ba1 Ba1 Fe2 34_555 . 3_655 81.007(15) ?
Ba1 Ba1 Fe2 34_555 . 35_555 82.963(13) ?
Ba1 Ba1 Fe2 34_555 . 36_554 50.290(15) ?
Ba1 Ba1 Zn1 34_555 . . 156.597(13) ?
Ba1 Ba1 Zn1 34_555 . 3_655 81.007(15) ?
Ba1 Ba1 Zn1 34_555 . 35_555 82.963(13) ?
Ba1 Ba1 Zn1 34_555 . 36_554 50.290(15) ?
Ba1 Ba1 Si1 34_555 . . 135.0000(3) ?
Ba1 Ba1 Si1 34_555 . 33_554 45.0000(3) ?
Ba1 Ba1 S3 34_555 . . 127.77(3) ?
Ba1 Ba1 S3 34_555 . 3_655 42.31(3) ?
Ba1 Ba1 S3 34_555 . 29_544 105.13(4) ?
Ba1 Ba1 S3 34_555 . 32_545 82.31(4) ?
Ba1 Ba1 O1 34_555 . 2_655 148.81(12) ?
Ba1 Ba1 O1 34_555 . 4_555 112.44(12) ?
Ba1 Ba1 O1 34_555 . 35_555 29.99(10) ?
Ba1 Ba1 O1 34_555 . 36_554 68.22(9) ?
Ba2 Ba1 Ba2 . . 26_554 92.224(11) ?
Ba2 Ba1 Ba2 . . 3_655 157.276(11) ?
Ba2 Ba1 Ba2 . . 28_555 92.224(11) ?
Ba2 Ba1 Fe2 . . . 112.184(17) ?
Ba2 Ba1 Fe2 . . 3_655 53.863(17) ?
Ba2 Ba1 Fe2 . . 35_555 140.885(16) ?
Ba2 Ba1 Fe2 . . 36_554 55.685(15) ?
Ba2 Ba1 Zn1 . . . 112.184(17) ?
Ba2 Ba1 Zn1 . . 3_655 53.863(17) ?
Ba2 Ba1 Zn1 . . 35_555 140.885(16) ?
Ba2 Ba1 Zn1 . . 36_554 55.685(15) ?
Ba2 Ba1 Si1 . . . 78.638(8) ?
Ba2 Ba1 Si1 . . 33_554 101.362(8) ?
Ba2 Ba1 S3 . . . 135.31(5) ?
Ba2 Ba1 S3 . . 3_655 47.51(5) ?
Ba2 Ba1 S3 . . 29_544 132.07(5) ?
Ba2 Ba1 S3 . . 32_545 45.14(5) ?
Ba2 Ba1 O1 . . 2_655 87.28(12) ?
Ba2 Ba1 O1 . . 4_555 72.71(12) ?
Ba2 Ba1 O1 . . 35_555 73.38(10) ?
Ba2 Ba1 O1 . . 36_554 129.10(9) ?
Ba2 Ba1 Ba2 26_554 . 3_655 92.224(11) ?
Ba2 Ba1 Ba2 26_554 . 28_555 157.276(11) ?
Ba2 Ba1 Fe2 26_554 . . 140.885(16) ?
Ba2 Ba1 Fe2 26_554 . 3_655 55.685(15) ?
Ba2 Ba1 Fe2 26_554 . 35_555 53.863(17) ?
Ba2 Ba1 Fe2 26_554 . 36_554 112.184(17) ?
Ba2 Ba1 Zn1 26_554 . . 140.885(16) ?
Ba2 Ba1 Zn1 26_554 . 3_655 55.685(15) ?
Ba2 Ba1 Zn1 26_554 . 35_555 53.863(17) ?
Ba2 Ba1 Zn1 26_554 . 36_554 112.184(17) ?
Ba2 Ba1 Si1 26_554 . . 101.362(8) ?
Ba2 Ba1 Si1 26_554 . 33_554 78.638(8) ?
Ba2 Ba1 S3 26_554 . . 132.07(5) ?
Ba2 Ba1 S3 26_554 . 3_655 45.14(5) ?
Ba2 Ba1 S3 26_554 . 29_544 47.51(5) ?
Ba2 Ba1 S3 26_554 . 32_545 135.31(5) ?
Ba2 Ba1 O1 26_554 . 2_655 129.10(9) ?
Ba2 Ba1 O1 26_554 . 4_555 73.38(10) ?
Ba2 Ba1 O1 26_554 . 35_555 87.28(12) ?
Ba2 Ba1 O1 26_554 . 36_554 72.71(12) ?
Ba2 Ba1 Ba2 3_655 . 28_555 92.224(11) ?
Ba2 Ba1 Fe2 3_655 . . 53.863(17) ?
Ba2 Ba1 Fe2 3_655 . 3_655 112.184(17) ?
Ba2 Ba1 Fe2 3_655 . 35_555 55.685(15) ?
Ba2 Ba1 Fe2 3_655 . 36_554 140.885(16) ?
Ba2 Ba1 Zn1 3_655 . . 53.863(17) ?
Ba2 Ba1 Zn1 3_655 . 3_655 112.184(17) ?
Ba2 Ba1 Zn1 3_655 . 35_555 55.685(15) ?
Ba2 Ba1 Zn1 3_655 . 36_554 140.885(16) ?
Ba2 Ba1 Si1 3_655 . . 78.638(8) ?
Ba2 Ba1 Si1 3_655 . 33_554 101.362(8) ?
Ba2 Ba1 S3 3_655 . . 47.51(5) ?
Ba2 Ba1 S3 3_655 . 3_655 135.31(5) ?
Ba2 Ba1 S3 3_655 . 29_544 45.14(5) ?
Ba2 Ba1 S3 3_655 . 32_545 132.07(5) ?
Ba2 Ba1 O1 3_655 . 2_655 72.71(12) ?
Ba2 Ba1 O1 3_655 . 4_555 87.28(12) ?
Ba2 Ba1 O1 3_655 . 35_555 129.10(9) ?
Ba2 Ba1 O1 3_655 . 36_554 73.38(10) ?
Ba2 Ba1 Fe2 28_555 . . 55.685(15) ?
Ba2 Ba1 Fe2 28_555 . 3_655 140.885(16) ?
Ba2 Ba1 Fe2 28_555 . 35_555 112.184(17) ?
Ba2 Ba1 Fe2 28_555 . 36_554 53.863(17) ?
Ba2 Ba1 Zn1 28_555 . . 55.685(15) ?
Ba2 Ba1 Zn1 28_555 . 3_655 140.885(16) ?
Ba2 Ba1 Zn1 28_555 . 35_555 112.184(17) ?
Ba2 Ba1 Zn1 28_555 . 36_554 53.863(17) ?
Ba2 Ba1 Si1 28_555 . . 101.362(8) ?
Ba2 Ba1 Si1 28_555 . 33_554 78.638(8) ?
Ba2 Ba1 S3 28_555 . . 45.14(5) ?
Ba2 Ba1 S3 28_555 . 3_655 132.07(5) ?
Ba2 Ba1 S3 28_555 . 29_544 135.31(5) ?
Ba2 Ba1 S3 28_555 . 32_545 47.51(5) ?
Ba2 Ba1 O1 28_555 . 2_655 73.38(10) ?
Ba2 Ba1 O1 28_555 . 4_555 129.10(9) ?
Ba2 Ba1 O1 28_555 . 35_555 72.71(12) ?
Ba2 Ba1 O1 28_555 . 36_554 87.28(12) ?
Fe2 Ba1 Fe2 . . 3_655 114.85(2) ?
Fe2 Ba1 Fe2 . . 35_555 106.85(2) ?
Fe2 Ba1 Fe2 . . 36_554 106.85(2) ?
Fe2 Ba1 Zn1 . . . 0 ?
Fe2 Ba1 Zn1 . . 3_655 114.85(2) ?
Fe2 Ba1 Zn1 . . 35_555 106.85(2) ?
Fe2 Ba1 Zn1 . . 36_554 106.85(2) ?
Fe2 Ba1 Si1 . . . 57.425(15) ?
Fe2 Ba1 Si1 . . 33_554 122.575(15) ?
Fe2 Ba1 S3 . . . 38.77(4) ?
Fe2 Ba1 S3 . . 3_655 151.21(4) ?
Fe2 Ba1 S3 . . 29_544 95.09(5) ?
Fe2 Ba1 S3 . . 32_545 79.31(5) ?
Fe2 Ba1 O1 . . 2_655 31.44(12) ?
Fe2 Ba1 O1 . . 4_555 84.91(12) ?
Fe2 Ba1 O1 . . 35_555 127.92(11) ?
Fe2 Ba1 O1 . . 36_554 109.11(9) ?
Fe2 Ba1 Fe2 3_655 . 35_555 106.85(2) ?
Fe2 Ba1 Fe2 3_655 . 36_554 106.85(2) ?
Fe2 Ba1 Zn1 3_655 . . 114.85(2) ?
Fe2 Ba1 Zn1 3_655 . 3_655 0 ?
Fe2 Ba1 Zn1 3_655 . 35_555 106.85(2) ?
Fe2 Ba1 Zn1 3_655 . 36_554 106.85(2) ?
Fe2 Ba1 Si1 3_655 . . 57.425(15) ?
Fe2 Ba1 Si1 3_655 . 33_554 122.575(15) ?
Fe2 Ba1 S3 3_655 . . 151.21(4) ?
Fe2 Ba1 S3 3_655 . 3_655 38.77(4) ?
Fe2 Ba1 S3 3_655 . 29_544 79.31(5) ?
Fe2 Ba1 S3 3_655 . 32_545 95.09(5) ?
Fe2 Ba1 O1 3_655 . 2_655 84.91(12) ?
Fe2 Ba1 O1 3_655 . 4_555 31.44(12) ?
Fe2 Ba1 O1 3_655 . 35_555 109.11(9) ?
Fe2 Ba1 O1 3_655 . 36_554 127.92(11) ?
Fe2 Ba1 Fe2 35_555 . 36_554 114.85(2) ?
Fe2 Ba1 Zn1 35_555 . . 106.85(2) ?
Fe2 Ba1 Zn1 35_555 . 3_655 106.85(2) ?
Fe2 Ba1 Zn1 35_555 . 35_555 0 ?
Fe2 Ba1 Zn1 35_555 . 36_554 114.85(2) ?
Fe2 Ba1 Si1 35_555 . . 122.575(15) ?
Fe2 Ba1 Si1 35_555 . 33_554 57.425(15) ?
Fe2 Ba1 S3 35_555 . . 79.31(5) ?
Fe2 Ba1 S3 35_555 . 3_655 95.09(5) ?
Fe2 Ba1 S3 35_555 . 29_544 38.77(4) ?
Fe2 Ba1 S3 35_555 . 32_545 151.21(4) ?
Fe2 Ba1 O1 35_555 . 2_655 127.92(11) ?
Fe2 Ba1 O1 35_555 . 4_555 109.11(9) ?
Fe2 Ba1 O1 35_555 . 35_555 84.91(12) ?
Fe2 Ba1 O1 35_555 . 36_554 31.44(12) ?
Fe2 Ba1 Zn1 36_554 . . 106.85(2) ?
Fe2 Ba1 Zn1 36_554 . 3_655 106.85(2) ?
Fe2 Ba1 Zn1 36_554 . 35_555 114.85(2) ?
Fe2 Ba1 Zn1 36_554 . 36_554 0 ?
Fe2 Ba1 Si1 36_554 . . 122.575(15) ?
Fe2 Ba1 Si1 36_554 . 33_554 57.425(15) ?
Fe2 Ba1 S3 36_554 . . 95.09(5) ?
Fe2 Ba1 S3 36_554 . 3_655 79.31(5) ?
Fe2 Ba1 S3 36_554 . 29_544 151.21(4) ?
Fe2 Ba1 S3 36_554 . 32_545 38.77(4) ?
Fe2 Ba1 O1 36_554 . 2_655 109.11(9) ?
Fe2 Ba1 O1 36_554 . 4_555 127.92(11) ?
Fe2 Ba1 O1 36_554 . 35_555 31.44(12) ?
Fe2 Ba1 O1 36_554 . 36_554 84.91(12) ?
Zn1 Ba1 Zn1 . . 3_655 114.85(2) ?
Zn1 Ba1 Zn1 . . 35_555 106.85(2) ?
Zn1 Ba1 Zn1 . . 36_554 106.85(2) ?
Zn1 Ba1 Si1 . . . 57.425(15) ?
Zn1 Ba1 Si1 . . 33_554 122.575(15) ?
Zn1 Ba1 S3 . . . 38.77(4) ?
Zn1 Ba1 S3 . . 3_655 151.21(4) ?
Zn1 Ba1 S3 . . 29_544 95.09(5) ?
Zn1 Ba1 S3 . . 32_545 79.31(5) ?
Zn1 Ba1 O1 . . 2_655 31.44(12) ?
Zn1 Ba1 O1 . . 4_555 84.91(12) ?
Zn1 Ba1 O1 . . 35_555 127.92(11) ?
Zn1 Ba1 O1 . . 36_554 109.11(9) ?
Zn1 Ba1 Zn1 3_655 . 35_555 106.85(2) ?
Zn1 Ba1 Zn1 3_655 . 36_554 106.85(2) ?
Zn1 Ba1 Si1 3_655 . . 57.425(15) ?
Zn1 Ba1 Si1 3_655 . 33_554 122.575(15) ?
Zn1 Ba1 S3 3_655 . . 151.21(4) ?
Zn1 Ba1 S3 3_655 . 3_655 38.77(4) ?
Zn1 Ba1 S3 3_655 . 29_544 79.31(5) ?
Zn1 Ba1 S3 3_655 . 32_545 95.09(5) ?
Zn1 Ba1 O1 3_655 . 2_655 84.91(12) ?
Zn1 Ba1 O1 3_655 . 4_555 31.44(12) ?
Zn1 Ba1 O1 3_655 . 35_555 109.11(9) ?
Zn1 Ba1 O1 3_655 . 36_554 127.92(11) ?
Zn1 Ba1 Zn1 35_555 . 36_554 114.85(2) ?
Zn1 Ba1 Si1 35_555 . . 122.575(15) ?
Zn1 Ba1 Si1 35_555 . 33_554 57.425(15) ?
Zn1 Ba1 S3 35_555 . . 79.31(5) ?
Zn1 Ba1 S3 35_555 . 3_655 95.09(5) ?
Zn1 Ba1 S3 35_555 . 29_544 38.77(4) ?
Zn1 Ba1 S3 35_555 . 32_545 151.21(4) ?
Zn1 Ba1 O1 35_555 . 2_655 127.92(11) ?
Zn1 Ba1 O1 35_555 . 4_555 109.11(9) ?
Zn1 Ba1 O1 35_555 . 35_555 84.91(12) ?
Zn1 Ba1 O1 35_555 . 36_554 31.44(12) ?
Zn1 Ba1 Si1 36_554 . . 122.575(15) ?
Zn1 Ba1 Si1 36_554 . 33_554 57.425(15) ?
Zn1 Ba1 S3 36_554 . . 95.09(5) ?
Zn1 Ba1 S3 36_554 . 3_655 79.31(5) ?
Zn1 Ba1 S3 36_554 . 29_544 151.21(4) ?
Zn1 Ba1 S3 36_554 . 32_545 38.77(4) ?
Zn1 Ba1 O1 36_554 . 2_655 109.11(9) ?
Zn1 Ba1 O1 36_554 . 4_555 127.92(11) ?
Zn1 Ba1 O1 36_554 . 35_555 31.44(12) ?
Zn1 Ba1 O1 36_554 . 36_554 84.91(12) ?
Si1 Ba1 Si1 . . 33_554 180 ?
Si1 Ba1 S3 . . . 95.16(3) ?
Si1 Ba1 S3 . . 3_655 95.16(3) ?
Si1 Ba1 S3 . . 29_544 84.84(3) ?
Si1 Ba1 S3 . . 32_545 84.84(3) ?
Si1 Ba1 O1 . . 2_655 28.98(10) ?
Si1 Ba1 O1 . . 4_555 28.98(10) ?
Si1 Ba1 O1 . . 35_555 151.02(10) ?
Si1 Ba1 O1 . . 36_554 151.02(10) ?
Si1 Ba1 S3 33_554 . . 84.84(3) ?
Si1 Ba1 S3 33_554 . 3_655 84.84(3) ?
Si1 Ba1 S3 33_554 . 29_544 95.16(3) ?
Si1 Ba1 S3 33_554 . 32_545 95.16(3) ?
Si1 Ba1 O1 33_554 . 2_655 151.02(10) ?
Si1 Ba1 O1 33_554 . 4_555 151.02(10) ?
Si1 Ba1 O1 33_554 . 35_555 28.98(10) ?
Si1 Ba1 O1 33_554 . 36_554 28.98(10) ?
S3 Ba1 S3 . . 3_655 169.69(4) ?
S3 Ba1 S3 . . 29_544 90.46(7) ?
S3 Ba1 S3 . . 32_545 90.46(7) ?
S3 Ba1 O1 . . 2_655 70.16(12) ?
S3 Ba1 O1 . . 4_555 119.77(13) ?
S3 Ba1 O1 . . 35_555 99.35(10) ?
S3 Ba1 O1 . . 36_554 71.35(10) ?
S3 Ba1 S3 3_655 . 29_544 90.46(7) ?
S3 Ba1 S3 3_655 . 32_545 90.46(7) ?
S3 Ba1 O1 3_655 . 2_655 119.77(13) ?
S3 Ba1 O1 3_655 . 4_555 70.16(12) ?
S3 Ba1 O1 3_655 . 35_555 71.35(10) ?
S3 Ba1 O1 3_655 . 36_554 99.35(10) ?
S3 Ba1 S3 29_544 . 32_545 169.69(4) ?
S3 Ba1 O1 29_544 . 2_655 99.35(10) ?
S3 Ba1 O1 29_544 . 4_555 71.35(10) ?
S3 Ba1 O1 29_544 . 35_555 119.77(13) ?
S3 Ba1 O1 29_544 . 36_554 70.16(12) ?
S3 Ba1 O1 32_545 . 2_655 71.35(10) ?
S3 Ba1 O1 32_545 . 4_555 99.35(10) ?
S3 Ba1 O1 32_545 . 35_555 70.16(12) ?
S3 Ba1 O1 32_545 . 36_554 119.77(13) ?
O1 Ba1 O1 2_655 . 4_555 57.96(15) ?
O1 Ba1 O1 2_655 . 35_555 139.93(15) ?
O1 Ba1 O1 2_655 . 36_554 139.93(15) ?
O1 Ba1 O1 4_555 . 35_555 139.93(15) ?
O1 Ba1 O1 4_555 . 36_554 139.93(15) ?
O1 Ba1 O1 35_555 . 36_554 57.96(15) ?
Ba1 Ba2 Ba1 . . 26_555 140.097(15) ?
Ba1 Ba2 Ba1 . . 5_555 108.987(13) ?
Ba1 Ba2 Ba1 . . 30_555 56.067(7) ?
Ba1 Ba2 Ba1 . . 9_555 108.987(13) ?
Ba1 Ba2 Ba1 . . 34_555 56.067(7) ?
Ba1 Ba2 Fe1 . . . 109.952(14) ?
Ba1 Ba2 Fe2 . . 2_655 75.237(18) ?
Ba1 Ba2 Fe2 . . 3_655 46.378(17) ?
Ba1 Ba2 Fe2 . . 6_565 73.543(16) ?
Ba1 Ba2 Fe2 . . 7_565 125.94(2) ?
Ba1 Ba2 Fe2 . . 10_556 173.46(2) ?
Ba1 Ba2 Fe2 . . 11_556 123.95(2) ?
Ba1 Ba2 Zn1 . . 2_655 75.237(18) ?
Ba1 Ba2 Zn1 . . 3_655 46.378(17) ?
Ba1 Ba2 Zn1 . . 28_455 95.584(19) ?
Ba1 Ba2 Zn1 . . 6_565 73.543(16) ?
Ba1 Ba2 Zn1 . . 7_565 125.94(2) ?
Ba1 Ba2 Zn1 . . 32_545 72.648(15) ?
Ba1 Ba2 Zn1 . . 10_556 173.46(2) ?
Ba1 Ba2 Zn1 . . 11_556 123.95(2) ?
Ba1 Ba2 Zn1 . . 36_554 46.070(16) ?
Ba1 Ba2 S2 . . . 75.75(5) ?
Ba1 Ba2 S2 . . 5_555 105.392(19) ?
Ba1 Ba2 S2 . . 9_555 140.99(4) ?
Ba1 Ba2 S3 . . 3_655 39.39(3) ?
Ba1 Ba2 S3 . . 28_455 103.96(3) ?
Ba1 Ba2 S3 . . 7_565 147.77(3) ?
Ba1 Ba2 S3 . . 32_545 39.23(3) ?
Ba1 Ba2 S3 . . 11_556 92.09(3) ?
Ba1 Ba2 S3 . . 36_554 74.54(3) ?
Ba1 Ba2 Ba1 26_555 . 5_555 56.067(7) ?
Ba1 Ba2 Ba1 26_555 . 30_555 108.987(13) ?
Ba1 Ba2 Ba1 26_555 . 9_555 56.067(7) ?
Ba1 Ba2 Ba1 26_555 . 34_555 108.987(13) ?
Ba1 Ba2 Fe1 26_555 . . 109.952(14) ?
Ba1 Ba2 Fe2 26_555 . 2_655 123.95(2) ?
Ba1 Ba2 Fe2 26_555 . 3_655 173.46(2) ?
Ba1 Ba2 Fe2 26_555 . 6_565 125.94(2) ?
Ba1 Ba2 Fe2 26_555 . 7_565 73.543(16) ?
Ba1 Ba2 Fe2 26_555 . 10_556 46.378(17) ?
Ba1 Ba2 Fe2 26_555 . 11_556 75.237(18) ?
Ba1 Ba2 Zn1 26_555 . 2_655 123.95(2) ?
Ba1 Ba2 Zn1 26_555 . 3_655 173.46(2) ?
Ba1 Ba2 Zn1 26_555 . 28_455 46.070(16) ?
Ba1 Ba2 Zn1 26_555 . 6_565 125.94(2) ?
Ba1 Ba2 Zn1 26_555 . 7_565 73.543(16) ?
Ba1 Ba2 Zn1 26_555 . 32_545 72.648(15) ?
Ba1 Ba2 Zn1 26_555 . 10_556 46.378(17) ?
Ba1 Ba2 Zn1 26_555 . 11_556 75.237(18) ?
Ba1 Ba2 Zn1 26_555 . 36_554 95.584(19) ?
Ba1 Ba2 S2 26_555 . . 140.99(4) ?
Ba1 Ba2 S2 26_555 . 5_555 105.392(19) ?
Ba1 Ba2 S2 26_555 . 9_555 75.75(5) ?
Ba1 Ba2 S3 26_555 . 3_655 147.77(3) ?
Ba1 Ba2 S3 26_555 . 28_455 39.23(3) ?
Ba1 Ba2 S3 26_555 . 7_565 39.39(3) ?
Ba1 Ba2 S3 26_555 . 32_545 103.96(3) ?
Ba1 Ba2 S3 26_555 . 11_556 92.09(3) ?
Ba1 Ba2 S3 26_555 . 36_554 74.54(3) ?
Ba1 Ba2 Ba1 5_555 . 30_555 140.097(15) ?
Ba1 Ba2 Ba1 5_555 . 9_555 108.987(13) ?
Ba1 Ba2 Ba1 5_555 . 34_555 56.067(7) ?
Ba1 Ba2 Fe1 5_555 . . 109.952(14) ?
Ba1 Ba2 Fe2 5_555 . 2_655 173.46(2) ?
Ba1 Ba2 Fe2 5_555 . 3_655 123.95(2) ?
Ba1 Ba2 Fe2 5_555 . 6_565 75.237(18) ?
Ba1 Ba2 Fe2 5_555 . 7_565 46.378(17) ?
Ba1 Ba2 Fe2 5_555 . 10_556 73.543(16) ?
Ba1 Ba2 Fe2 5_555 . 11_556 125.94(2) ?
Ba1 Ba2 Zn1 5_555 . 2_655 173.46(2) ?
Ba1 Ba2 Zn1 5_555 . 3_655 123.95(2) ?
Ba1 Ba2 Zn1 5_555 . 28_455 46.070(16) ?
Ba1 Ba2 Zn1 5_555 . 6_565 75.237(18) ?
Ba1 Ba2 Zn1 5_555 . 7_565 46.378(17) ?
Ba1 Ba2 Zn1 5_555 . 32_545 95.584(19) ?
Ba1 Ba2 Zn1 5_555 . 10_556 73.543(16) ?
Ba1 Ba2 Zn1 5_555 . 11_556 125.94(2) ?
Ba1 Ba2 Zn1 5_555 . 36_554 72.648(15) ?
Ba1 Ba2 S2 5_555 . . 140.99(4) ?
Ba1 Ba2 S2 5_555 . 5_555 75.75(5) ?
Ba1 Ba2 S2 5_555 . 9_555 105.392(19) ?
Ba1 Ba2 S3 5_555 . 3_655 92.09(3) ?
Ba1 Ba2 S3 5_555 . 28_455 74.54(3) ?
Ba1 Ba2 S3 5_555 . 7_565 39.39(3) ?
Ba1 Ba2 S3 5_555 . 32_545 103.96(3) ?
Ba1 Ba2 S3 5_555 . 11_556 147.77(3) ?
Ba1 Ba2 S3 5_555 . 36_554 39.23(3) ?
Ba1 Ba2 Ba1 30_555 . 9_555 56.067(7) ?
Ba1 Ba2 Ba1 30_555 . 34_555 108.987(13) ?
Ba1 Ba2 Fe1 30_555 . . 109.952(14) ?
Ba1 Ba2 Fe2 30_555 . 2_655 46.378(17) ?
Ba1 Ba2 Fe2 30_555 . 3_655 75.237(18) ?
Ba1 Ba2 Fe2 30_555 . 6_565 123.95(2) ?
Ba1 Ba2 Fe2 30_555 . 7_565 173.46(2) ?
Ba1 Ba2 Fe2 30_555 . 10_556 125.94(2) ?
Ba1 Ba2 Fe2 30_555 . 11_556 73.543(16) ?
Ba1 Ba2 Zn1 30_555 . 2_655 46.378(17) ?
Ba1 Ba2 Zn1 30_555 . 3_655 75.237(18) ?
Ba1 Ba2 Zn1 30_555 . 28_455 95.584(19) ?
Ba1 Ba2 Zn1 30_555 . 6_565 123.95(2) ?
Ba1 Ba2 Zn1 30_555 . 7_565 173.46(2) ?
Ba1 Ba2 Zn1 30_555 . 32_545 46.070(16) ?
Ba1 Ba2 Zn1 30_555 . 10_556 125.94(2) ?
Ba1 Ba2 Zn1 30_555 . 11_556 73.543(16) ?
Ba1 Ba2 Zn1 30_555 . 36_554 72.648(15) ?
Ba1 Ba2 S2 30_555 . . 75.75(5) ?
Ba1 Ba2 S2 30_555 . 5_555 140.99(4) ?
Ba1 Ba2 S2 30_555 . 9_555 105.392(19) ?
Ba1 Ba2 S3 30_555 . 3_655 92.09(3) ?
Ba1 Ba2 S3 30_555 . 28_455 74.54(3) ?
Ba1 Ba2 S3 30_555 . 7_565 147.77(3) ?
Ba1 Ba2 S3 30_555 . 32_545 39.23(3) ?
Ba1 Ba2 S3 30_555 . 11_556 39.39(3) ?
Ba1 Ba2 S3 30_555 . 36_554 103.96(3) ?
Ba1 Ba2 Ba1 9_555 . 34_555 140.097(15) ?
Ba1 Ba2 Fe1 9_555 . . 109.952(14) ?
Ba1 Ba2 Fe2 9_555 . 2_655 73.543(16) ?
Ba1 Ba2 Fe2 9_555 . 3_655 125.94(2) ?
Ba1 Ba2 Fe2 9_555 . 6_565 173.46(2) ?
Ba1 Ba2 Fe2 9_555 . 7_565 123.95(2) ?
Ba1 Ba2 Fe2 9_555 . 10_556 75.237(18) ?
Ba1 Ba2 Fe2 9_555 . 11_556 46.378(17) ?
Ba1 Ba2 Zn1 9_555 . 2_655 73.543(16) ?
Ba1 Ba2 Zn1 9_555 . 3_655 125.94(2) ?
Ba1 Ba2 Zn1 9_555 . 28_455 72.648(15) ?
Ba1 Ba2 Zn1 9_555 . 6_565 173.46(2) ?
Ba1 Ba2 Zn1 9_555 . 7_565 123.95(2) ?
Ba1 Ba2 Zn1 9_555 . 32_545 46.070(16) ?
Ba1 Ba2 Zn1 9_555 . 10_556 75.237(18) ?
Ba1 Ba2 Zn1 9_555 . 11_556 46.378(17) ?
Ba1 Ba2 Zn1 9_555 . 36_554 95.584(19) ?
Ba1 Ba2 S2 9_555 . . 105.392(19) ?
Ba1 Ba2 S2 9_555 . 5_555 140.99(4) ?
Ba1 Ba2 S2 9_555 . 9_555 75.75(5) ?
Ba1 Ba2 S3 9_555 . 3_655 147.77(3) ?
Ba1 Ba2 S3 9_555 . 28_455 39.23(3) ?
Ba1 Ba2 S3 9_555 . 7_565 92.09(3) ?
Ba1 Ba2 S3 9_555 . 32_545 74.54(3) ?
Ba1 Ba2 S3 9_555 . 11_556 39.39(3) ?
Ba1 Ba2 S3 9_555 . 36_554 103.96(3) ?
Ba1 Ba2 Fe1 34_555 . . 109.952(14) ?
Ba1 Ba2 Fe2 34_555 . 2_655 125.94(2) ?
Ba1 Ba2 Fe2 34_555 . 3_655 73.543(16) ?
Ba1 Ba2 Fe2 34_555 . 6_565 46.378(17) ?
Ba1 Ba2 Fe2 34_555 . 7_565 75.237(18) ?
Ba1 Ba2 Fe2 34_555 . 10_556 123.95(2) ?
Ba1 Ba2 Fe2 34_555 . 11_556 173.46(2) ?
Ba1 Ba2 Zn1 34_555 . 2_655 125.94(2) ?
Ba1 Ba2 Zn1 34_555 . 3_655 73.543(16) ?
Ba1 Ba2 Zn1 34_555 . 28_455 72.648(15) ?
Ba1 Ba2 Zn1 34_555 . 6_565 46.378(17) ?
Ba1 Ba2 Zn1 34_555 . 7_565 75.237(18) ?
Ba1 Ba2 Zn1 34_555 . 32_545 95.584(19) ?
Ba1 Ba2 Zn1 34_555 . 10_556 123.95(2) ?
Ba1 Ba2 Zn1 34_555 . 11_556 173.46(2) ?
Ba1 Ba2 Zn1 34_555 . 36_554 46.070(16) ?
Ba1 Ba2 S2 34_555 . . 105.392(19) ?
Ba1 Ba2 S2 34_555 . 5_555 75.75(5) ?
Ba1 Ba2 S2 34_555 . 9_555 140.99(4) ?
Ba1 Ba2 S3 34_555 . 3_655 39.39(3) ?
Ba1 Ba2 S3 34_555 . 28_455 103.96(3) ?
Ba1 Ba2 S3 34_555 . 7_565 92.09(3) ?
Ba1 Ba2 S3 34_555 . 32_545 74.54(3) ?
Ba1 Ba2 S3 34_555 . 11_556 147.77(3) ?
Ba1 Ba2 S3 34_555 . 36_554 39.23(3) ?
Fe1 Ba2 Fe2 . . 2_655 63.587(18) ?
Fe1 Ba2 Fe2 . . 3_655 63.587(18) ?
Fe1 Ba2 Fe2 . . 6_565 63.587(18) ?
Fe1 Ba2 Fe2 . . 7_565 63.587(18) ?
Fe1 Ba2 Fe2 . . 10_556 63.587(18) ?
Fe1 Ba2 Fe2 . . 11_556 63.587(18) ?
Fe1 Ba2 Zn1 . . 2_655 63.587(18) ?
Fe1 Ba2 Zn1 . . 3_655 63.587(18) ?
Fe1 Ba2 Zn1 . . 28_455 150.93(2) ?
Fe1 Ba2 Zn1 . . 6_565 63.587(18) ?
Fe1 Ba2 Zn1 . . 7_565 63.587(18) ?
Fe1 Ba2 Zn1 . . 32_545 150.93(2) ?
Fe1 Ba2 Zn1 . . 10_556 63.587(18) ?
Fe1 Ba2 Zn1 . . 11_556 63.587(18) ?
Fe1 Ba2 Zn1 . . 36_554 150.93(2) ?
Fe1 Ba2 S2 . . . 38.94(5) ?
Fe1 Ba2 S2 . . 5_555 38.94(5) ?
Fe1 Ba2 S2 . . 9_555 38.94(5) ?
Fe1 Ba2 S3 . . 3_655 83.86(3) ?
Fe1 Ba2 S3 . . 28_455 141.39(4) ?
Fe1 Ba2 S3 . . 7_565 83.86(3) ?
Fe1 Ba2 S3 . . 32_545 141.39(4) ?
Fe1 Ba2 S3 . . 11_556 83.86(3) ?
Fe1 Ba2 S3 . . 36_554 141.39(4) ?
Fe2 Ba2 Fe2 2_655 . 3_655 55.145(19) ?
Fe2 Ba2 Fe2 2_655 . 6_565 101.72(2) ?
Fe2 Ba2 Fe2 2_655 . 7_565 127.13(3) ?
Fe2 Ba2 Fe2 2_655 . 10_556 101.72(2) ?
Fe2 Ba2 Fe2 2_655 . 11_556 51.26(2) ?
Fe2 Ba2 Zn1 2_655 . 2_655 0 ?
Fe2 Ba2 Zn1 2_655 . 3_655 55.145(19) ?
Fe2 Ba2 Zn1 2_655 . 28_455 139.58(3) ?
Fe2 Ba2 Zn1 2_655 . 6_565 101.72(2) ?
Fe2 Ba2 Zn1 2_655 . 7_565 127.13(3) ?
Fe2 Ba2 Zn1 2_655 . 32_545 90.44(2) ?
Fe2 Ba2 Zn1 2_655 . 10_556 101.72(2) ?
Fe2 Ba2 Zn1 2_655 . 11_556 51.26(2) ?
Fe2 Ba2 Zn1 2_655 . 36_554 113.41(3) ?
Fe2 Ba2 S2 2_655 . . 34.12(3) ?
Fe2 Ba2 S2 2_655 . 5_555 98.44(5) ?
Fe2 Ba2 S2 2_655 . 9_555 69.08(2) ?
Fe2 Ba2 S3 2_655 . 3_655 88.27(3) ?
Fe2 Ba2 S3 2_655 . 28_455 109.68(4) ?
Fe2 Ba2 S3 2_655 . 7_565 135.62(4) ?
Fe2 Ba2 S3 2_655 . 32_545 82.48(4) ?
Fe2 Ba2 S3 2_655 . 11_556 34.18(3) ?
Fe2 Ba2 S3 2_655 . 36_554 146.82(4) ?
Fe2 Ba2 Fe2 3_655 . 6_565 51.26(2) ?
Fe2 Ba2 Fe2 3_655 . 7_565 101.72(2) ?
Fe2 Ba2 Fe2 3_655 . 10_556 127.13(3) ?
Fe2 Ba2 Fe2 3_655 . 11_556 101.72(2) ?
Fe2 Ba2 Zn1 3_655 . 2_655 55.145(19) ?
Fe2 Ba2 Zn1 3_655 . 3_655 0 ?
Fe2 Ba2 Zn1 3_655 . 28_455 139.58(3) ?
Fe2 Ba2 Zn1 3_655 . 6_565 51.26(2) ?
Fe2 Ba2 Zn1 3_655 . 7_565 101.72(2) ?
Fe2 Ba2 Zn1 3_655 . 32_545 113.41(3) ?
Fe2 Ba2 Zn1 3_655 . 10_556 127.13(3) ?
Fe2 Ba2 Zn1 3_655 . 11_556 101.72(2) ?
Fe2 Ba2 Zn1 3_655 . 36_554 90.44(2) ?
Fe2 Ba2 S2 3_655 . . 34.12(3) ?
Fe2 Ba2 S2 3_655 . 5_555 69.08(2) ?
Fe2 Ba2 S2 3_655 . 9_555 98.44(5) ?
Fe2 Ba2 S3 3_655 . 3_655 34.18(3) ?
Fe2 Ba2 S3 3_655 . 28_455 146.82(4) ?
Fe2 Ba2 S3 3_655 . 7_565 135.62(4) ?
Fe2 Ba2 S3 3_655 . 32_545 82.48(4) ?
Fe2 Ba2 S3 3_655 . 11_556 88.27(3) ?
Fe2 Ba2 S3 3_655 . 36_554 109.68(4) ?
Fe2 Ba2 Fe2 6_565 . 7_565 55.145(19) ?
Fe2 Ba2 Fe2 6_565 . 10_556 101.72(2) ?
Fe2 Ba2 Fe2 6_565 . 11_556 127.13(3) ?
Fe2 Ba2 Zn1 6_565 . 2_655 101.72(2) ?
Fe2 Ba2 Zn1 6_565 . 3_655 51.26(2) ?
Fe2 Ba2 Zn1 6_565 . 28_455 113.41(3) ?
Fe2 Ba2 Zn1 6_565 . 6_565 0 ?
Fe2 Ba2 Zn1 6_565 . 7_565 55.145(19) ?
Fe2 Ba2 Zn1 6_565 . 32_545 139.58(3) ?
Fe2 Ba2 Zn1 6_565 . 10_556 101.72(2) ?
Fe2 Ba2 Zn1 6_565 . 11_556 127.13(3) ?
Fe2 Ba2 Zn1 6_565 . 36_554 90.44(2) ?
Fe2 Ba2 S2 6_565 . . 69.08(2) ?
Fe2 Ba2 S2 6_565 . 5_555 34.12(3) ?
Fe2 Ba2 S2 6_565 . 9_555 98.44(5) ?
Fe2 Ba2 S3 6_565 . 3_655 34.18(3) ?
Fe2 Ba2 S3 6_565 . 28_455 146.82(4) ?
Fe2 Ba2 S3 6_565 . 7_565 88.27(3) ?
Fe2 Ba2 S3 6_565 . 32_545 109.68(4) ?
Fe2 Ba2 S3 6_565 . 11_556 135.62(4) ?
Fe2 Ba2 S3 6_565 . 36_554 82.48(4) ?
Fe2 Ba2 Fe2 7_565 . 10_556 51.26(2) ?
Fe2 Ba2 Fe2 7_565 . 11_556 101.72(2) ?
Fe2 Ba2 Zn1 7_565 . 2_655 127.13(3) ?
Fe2 Ba2 Zn1 7_565 . 3_655 101.72(2) ?
Fe2 Ba2 Zn1 7_565 . 28_455 90.44(2) ?
Fe2 Ba2 Zn1 7_565 . 6_565 55.145(19) ?
Fe2 Ba2 Zn1 7_565 . 7_565 0 ?
Fe2 Ba2 Zn1 7_565 . 32_545 139.58(3) ?
Fe2 Ba2 Zn1 7_565 . 10_556 51.26(2) ?
Fe2 Ba2 Zn1 7_565 . 11_556 101.72(2) ?
Fe2 Ba2 Zn1 7_565 . 36_554 113.41(3) ?
Fe2 Ba2 S2 7_565 . . 98.44(5) ?
Fe2 Ba2 S2 7_565 . 5_555 34.12(3) ?
Fe2 Ba2 S2 7_565 . 9_555 69.08(2) ?
Fe2 Ba2 S3 7_565 . 3_655 88.27(3) ?
Fe2 Ba2 S3 7_565 . 28_455 109.68(4) ?
Fe2 Ba2 S3 7_565 . 7_565 34.18(3) ?
Fe2 Ba2 S3 7_565 . 32_545 146.82(4) ?
Fe2 Ba2 S3 7_565 . 11_556 135.62(4) ?
Fe2 Ba2 S3 7_565 . 36_554 82.48(4) ?
Fe2 Ba2 Fe2 10_556 . 11_556 55.145(19) ?
Fe2 Ba2 Zn1 10_556 . 2_655 101.72(2) ?
Fe2 Ba2 Zn1 10_556 . 3_655 127.13(3) ?
Fe2 Ba2 Zn1 10_556 . 28_455 90.44(2) ?
Fe2 Ba2 Zn1 10_556 . 6_565 101.72(2) ?
Fe2 Ba2 Zn1 10_556 . 7_565 51.26(2) ?
Fe2 Ba2 Zn1 10_556 . 32_545 113.41(3) ?
Fe2 Ba2 Zn1 10_556 . 10_556 0 ?
Fe2 Ba2 Zn1 10_556 . 11_556 55.145(19) ?
Fe2 Ba2 Zn1 10_556 . 36_554 139.58(3) ?
Fe2 Ba2 S2 10_556 . . 98.44(5) ?
Fe2 Ba2 S2 10_556 . 5_555 69.08(2) ?
Fe2 Ba2 S2 10_556 . 9_555 34.12(3) ?
Fe2 Ba2 S3 10_556 . 3_655 135.62(4) ?
Fe2 Ba2 S3 10_556 . 28_455 82.48(4) ?
Fe2 Ba2 S3 10_556 . 7_565 34.18(3) ?
Fe2 Ba2 S3 10_556 . 32_545 146.82(4) ?
Fe2 Ba2 S3 10_556 . 11_556 88.27(3) ?
Fe2 Ba2 S3 10_556 . 36_554 109.68(4) ?
Fe2 Ba2 Zn1 11_556 . 2_655 51.26(2) ?
Fe2 Ba2 Zn1 11_556 . 3_655 101.72(2) ?
Fe2 Ba2 Zn1 11_556 . 28_455 113.41(3) ?
Fe2 Ba2 Zn1 11_556 . 6_565 127.13(3) ?
Fe2 Ba2 Zn1 11_556 . 7_565 101.72(2) ?
Fe2 Ba2 Zn1 11_556 . 32_545 90.44(2) ?
Fe2 Ba2 Zn1 11_556 . 10_556 55.145(19) ?
Fe2 Ba2 Zn1 11_556 . 11_556 0 ?
Fe2 Ba2 Zn1 11_556 . 36_554 139.58(3) ?
Fe2 Ba2 S2 11_556 . . 69.08(2) ?
Fe2 Ba2 S2 11_556 . 5_555 98.44(5) ?
Fe2 Ba2 S2 11_556 . 9_555 34.12(3) ?
Fe2 Ba2 S3 11_556 . 3_655 135.62(4) ?
Fe2 Ba2 S3 11_556 . 28_455 82.48(4) ?
Fe2 Ba2 S3 11_556 . 7_565 88.27(3) ?
Fe2 Ba2 S3 11_556 . 32_545 109.68(4) ?
Fe2 Ba2 S3 11_556 . 11_556 34.18(3) ?
Fe2 Ba2 S3 11_556 . 36_554 146.82(4) ?
Zn1 Ba2 Zn1 2_655 . 3_655 55.145(19) ?
Zn1 Ba2 Zn1 2_655 . 28_455 139.58(3) ?
Zn1 Ba2 Zn1 2_655 . 6_565 101.72(2) ?
Zn1 Ba2 Zn1 2_655 . 7_565 127.13(3) ?
Zn1 Ba2 Zn1 2_655 . 32_545 90.44(2) ?
Zn1 Ba2 Zn1 2_655 . 10_556 101.72(2) ?
Zn1 Ba2 Zn1 2_655 . 11_556 51.26(2) ?
Zn1 Ba2 Zn1 2_655 . 36_554 113.41(3) ?
Zn1 Ba2 S2 2_655 . . 34.12(3) ?
Zn1 Ba2 S2 2_655 . 5_555 98.44(5) ?
Zn1 Ba2 S2 2_655 . 9_555 69.08(2) ?
Zn1 Ba2 S3 2_655 . 3_655 88.27(3) ?
Zn1 Ba2 S3 2_655 . 28_455 109.68(4) ?
Zn1 Ba2 S3 2_655 . 7_565 135.62(4) ?
Zn1 Ba2 S3 2_655 . 32_545 82.48(4) ?
Zn1 Ba2 S3 2_655 . 11_556 34.18(3) ?
Zn1 Ba2 S3 2_655 . 36_554 146.82(4) ?
Zn1 Ba2 Zn1 3_655 . 28_455 139.58(3) ?
Zn1 Ba2 Zn1 3_655 . 6_565 51.26(2) ?
Zn1 Ba2 Zn1 3_655 . 7_565 101.72(2) ?
Zn1 Ba2 Zn1 3_655 . 32_545 113.41(3) ?
Zn1 Ba2 Zn1 3_655 . 10_556 127.13(3) ?
Zn1 Ba2 Zn1 3_655 . 11_556 101.72(2) ?
Zn1 Ba2 Zn1 3_655 . 36_554 90.44(2) ?
Zn1 Ba2 S2 3_655 . . 34.12(3) ?
Zn1 Ba2 S2 3_655 . 5_555 69.08(2) ?
Zn1 Ba2 S2 3_655 . 9_555 98.44(5) ?
Zn1 Ba2 S3 3_655 . 3_655 34.18(3) ?
Zn1 Ba2 S3 3_655 . 28_455 146.82(4) ?
Zn1 Ba2 S3 3_655 . 7_565 135.62(4) ?
Zn1 Ba2 S3 3_655 . 32_545 82.48(4) ?
Zn1 Ba2 S3 3_655 . 11_556 88.27(3) ?
Zn1 Ba2 S3 3_655 . 36_554 109.68(4) ?
Zn1 Ba2 Zn1 28_455 . 6_565 113.41(3) ?
Zn1 Ba2 Zn1 28_455 . 7_565 90.44(2) ?
Zn1 Ba2 Zn1 28_455 . 32_545 49.77(2) ?
Zn1 Ba2 Zn1 28_455 . 10_556 90.44(2) ?
Zn1 Ba2 Zn1 28_455 . 11_556 113.41(3) ?
Zn1 Ba2 Zn1 28_455 . 36_554 49.77(2) ?
Zn1 Ba2 S2 28_455 . . 170.14(6) ?
Zn1 Ba2 S2 28_455 . 5_555 121.82(5) ?
Zn1 Ba2 S2 28_455 . 9_555 121.82(5) ?
Zn1 Ba2 S3 28_455 . 3_655 109.58(4) ?
Zn1 Ba2 S3 28_455 . 28_455 33.43(3) ?
Zn1 Ba2 S3 28_455 . 7_565 67.07(4) ?
Zn1 Ba2 S3 28_455 . 32_545 67.68(4) ?
Zn1 Ba2 S3 28_455 . 11_556 109.58(4) ?
Zn1 Ba2 S3 28_455 . 36_554 33.43(3) ?
Zn1 Ba2 Zn1 6_565 . 7_565 55.145(19) ?
Zn1 Ba2 Zn1 6_565 . 32_545 139.58(3) ?
Zn1 Ba2 Zn1 6_565 . 10_556 101.72(2) ?
Zn1 Ba2 Zn1 6_565 . 11_556 127.13(3) ?
Zn1 Ba2 Zn1 6_565 . 36_554 90.44(2) ?
Zn1 Ba2 S2 6_565 . . 69.08(2) ?
Zn1 Ba2 S2 6_565 . 5_555 34.12(3) ?
Zn1 Ba2 S2 6_565 . 9_555 98.44(5) ?
Zn1 Ba2 S3 6_565 . 3_655 34.18(3) ?
Zn1 Ba2 S3 6_565 . 28_455 146.82(4) ?
Zn1 Ba2 S3 6_565 . 7_565 88.27(3) ?
Zn1 Ba2 S3 6_565 . 32_545 109.68(4) ?
Zn1 Ba2 S3 6_565 . 11_556 135.62(4) ?
Zn1 Ba2 S3 6_565 . 36_554 82.48(4) ?
Zn1 Ba2 Zn1 7_565 . 32_545 139.58(3) ?
Zn1 Ba2 Zn1 7_565 . 10_556 51.26(2) ?
Zn1 Ba2 Zn1 7_565 . 11_556 101.72(2) ?
Zn1 Ba2 Zn1 7_565 . 36_554 113.41(3) ?
Zn1 Ba2 S2 7_565 . . 98.44(5) ?
Zn1 Ba2 S2 7_565 . 5_555 34.12(3) ?
Zn1 Ba2 S2 7_565 . 9_555 69.08(2) ?
Zn1 Ba2 S3 7_565 . 3_655 88.27(3) ?
Zn1 Ba2 S3 7_565 . 28_455 109.68(4) ?
Zn1 Ba2 S3 7_565 . 7_565 34.18(3) ?
Zn1 Ba2 S3 7_565 . 32_545 146.82(4) ?
Zn1 Ba2 S3 7_565 . 11_556 135.62(4) ?
Zn1 Ba2 S3 7_565 . 36_554 82.48(4) ?
Zn1 Ba2 Zn1 32_545 . 10_556 113.41(3) ?
Zn1 Ba2 Zn1 32_545 . 11_556 90.44(2) ?
Zn1 Ba2 Zn1 32_545 . 36_554 49.77(2) ?
Zn1 Ba2 S2 32_545 . . 121.82(5) ?
Zn1 Ba2 S2 32_545 . 5_555 170.14(6) ?
Zn1 Ba2 S2 32_545 . 9_555 121.82(5) ?
Zn1 Ba2 S3 32_545 . 3_655 109.58(4) ?
Zn1 Ba2 S3 32_545 . 28_455 33.43(3) ?
Zn1 Ba2 S3 32_545 . 7_565 109.58(4) ?
Zn1 Ba2 S3 32_545 . 32_545 33.43(3) ?
Zn1 Ba2 S3 32_545 . 11_556 67.07(4) ?
Zn1 Ba2 S3 32_545 . 36_554 67.68(4) ?
Zn1 Ba2 Zn1 10_556 . 11_556 55.145(19) ?
Zn1 Ba2 Zn1 10_556 . 36_554 139.58(3) ?
Zn1 Ba2 S2 10_556 . . 98.44(5) ?
Zn1 Ba2 S2 10_556 . 5_555 69.08(2) ?
Zn1 Ba2 S2 10_556 . 9_555 34.12(3) ?
Zn1 Ba2 S3 10_556 . 3_655 135.62(4) ?
Zn1 Ba2 S3 10_556 . 28_455 82.48(4) ?
Zn1 Ba2 S3 10_556 . 7_565 34.18(3) ?
Zn1 Ba2 S3 10_556 . 32_545 146.82(4) ?
Zn1 Ba2 S3 10_556 . 11_556 88.27(3) ?
Zn1 Ba2 S3 10_556 . 36_554 109.68(4) ?
Zn1 Ba2 Zn1 11_556 . 36_554 139.58(3) ?
Zn1 Ba2 S2 11_556 . . 69.08(2) ?
Zn1 Ba2 S2 11_556 . 5_555 98.44(5) ?
Zn1 Ba2 S2 11_556 . 9_555 34.12(3) ?
Zn1 Ba2 S3 11_556 . 3_655 135.62(4) ?
Zn1 Ba2 S3 11_556 . 28_455 82.48(4) ?
Zn1 Ba2 S3 11_556 . 7_565 88.27(3) ?
Zn1 Ba2 S3 11_556 . 32_545 109.68(4) ?
Zn1 Ba2 S3 11_556 . 11_556 34.18(3) ?
Zn1 Ba2 S3 11_556 . 36_554 146.82(4) ?
Zn1 Ba2 S2 36_554 . . 121.82(5) ?
Zn1 Ba2 S2 36_554 . 5_555 121.82(5) ?
Zn1 Ba2 S2 36_554 . 9_555 170.14(6) ?
Zn1 Ba2 S3 36_554 . 3_655 67.07(4) ?
Zn1 Ba2 S3 36_554 . 28_455 67.68(4) ?
Zn1 Ba2 S3 36_554 . 7_565 109.58(4) ?
Zn1 Ba2 S3 36_554 . 32_545 33.43(3) ?
Zn1 Ba2 S3 36_554 . 11_556 109.58(4) ?
Zn1 Ba2 S3 36_554 . 36_554 33.43(3) ?
S2 Ba2 S2 . . 5_555 65.95(6) ?
S2 Ba2 S2 . . 9_555 65.95(6) ?
S2 Ba2 S3 . . 3_655 66.69(4) ?
S2 Ba2 S3 . . 28_455 143.50(4) ?
S2 Ba2 S3 . . 7_565 122.79(6) ?
S2 Ba2 S3 . . 32_545 102.46(6) ?
S2 Ba2 S3 . . 11_556 66.69(4) ?
S2 Ba2 S3 . . 36_554 143.50(4) ?
S2 Ba2 S2 5_555 . 9_555 65.95(6) ?
S2 Ba2 S3 5_555 . 3_655 66.69(4) ?
S2 Ba2 S3 5_555 . 28_455 143.50(4) ?
S2 Ba2 S3 5_555 . 7_565 66.69(4) ?
S2 Ba2 S3 5_555 . 32_545 143.50(4) ?
S2 Ba2 S3 5_555 . 11_556 122.79(6) ?
S2 Ba2 S3 5_555 . 36_554 102.46(6) ?
S2 Ba2 S3 9_555 . 3_655 122.79(6) ?
S2 Ba2 S3 9_555 . 28_455 102.46(6) ?
S2 Ba2 S3 9_555 . 7_565 66.69(4) ?
S2 Ba2 S3 9_555 . 32_545 143.50(4) ?
S2 Ba2 S3 9_555 . 11_556 66.69(4) ?
S2 Ba2 S3 9_555 . 36_554 143.50(4) ?
S3 Ba2 S3 3_655 . 28_455 134.75(5) ?
S3 Ba2 S3 3_655 . 7_565 118.87(4) ?
S3 Ba2 S3 3_655 . 32_545 76.90(4) ?
S3 Ba2 S3 3_655 . 11_556 118.87(4) ?
S3 Ba2 S3 3_655 . 36_554 76.90(4) ?
S3 Ba2 S3 28_455 . 7_565 76.90(4) ?
S3 Ba2 S3 28_455 . 32_545 65.42(4) ?
S3 Ba2 S3 28_455 . 11_556 76.90(4) ?
S3 Ba2 S3 28_455 . 36_554 65.42(4) ?
S3 Ba2 S3 7_565 . 32_545 134.75(5) ?
S3 Ba2 S3 7_565 . 11_556 118.87(4) ?
S3 Ba2 S3 7_565 . 36_554 76.90(4) ?
S3 Ba2 S3 32_545 . 11_556 76.90(4) ?
S3 Ba2 S3 32_545 . 36_554 65.42(4) ?
S3 Ba2 S3 11_556 . 36_554 134.75(5) ?
Ba2 Fe1 Ba2 . . 2_555 109.471(14) ?
Ba2 Fe1 Ba2 . . 3_555 109.471(14) ?
Ba2 Fe1 Ba2 . . 4_555 109.471(14) ?
Ba2 Fe1 S2 . . . 54.736(10) ?
Ba2 Fe1 S2 . . 2_555 125.264(10) ?
Ba2 Fe1 S2 . . 5_555 54.736(10) ?
Ba2 Fe1 S2 . . 6_555 125.264(10) ?
Ba2 Fe1 S2 . . 9_555 54.736(10) ?
Ba2 Fe1 S2 . . 10_555 125.264(10) ?
Ba2 Fe1 Ba2 2_555 . 3_555 109.471(14) ?
Ba2 Fe1 Ba2 2_555 . 4_555 109.471(14) ?
Ba2 Fe1 S2 2_555 . . 125.264(10) ?
Ba2 Fe1 S2 2_555 . 2_555 54.736(10) ?
Ba2 Fe1 S2 2_555 . 5_555 125.264(10) ?
Ba2 Fe1 S2 2_555 . 6_555 54.736(10) ?
Ba2 Fe1 S2 2_555 . 9_555 54.736(10) ?
Ba2 Fe1 S2 2_555 . 10_555 125.264(10) ?
Ba2 Fe1 Ba2 3_555 . 4_555 109.471(14) ?
Ba2 Fe1 S2 3_555 . . 125.264(10) ?
Ba2 Fe1 S2 3_555 . 2_555 54.736(10) ?
Ba2 Fe1 S2 3_555 . 5_555 54.736(10) ?
Ba2 Fe1 S2 3_555 . 6_555 125.264(10) ?
Ba2 Fe1 S2 3_555 . 9_555 125.264(10) ?
Ba2 Fe1 S2 3_555 . 10_555 54.736(10) ?
Ba2 Fe1 S2 4_555 . . 54.736(10) ?
Ba2 Fe1 S2 4_555 . 2_555 125.264(10) ?
Ba2 Fe1 S2 4_555 . 5_555 125.264(10) ?
Ba2 Fe1 S2 4_555 . 6_555 54.736(10) ?
Ba2 Fe1 S2 4_555 . 9_555 125.264(10) ?
Ba2 Fe1 S2 4_555 . 10_555 54.736(10) ?
S2 Fe1 S2 . . 2_555 180 ?
S2 Fe1 S2 . . 5_555 90 ?
S2 Fe1 S2 . . 6_555 90 ?
S2 Fe1 S2 . . 9_555 90 ?
S2 Fe1 S2 . . 10_555 90 ?
S2 Fe1 S2 2_555 . 5_555 90 ?
S2 Fe1 S2 2_555 . 6_555 90 ?
S2 Fe1 S2 2_555 . 9_555 90 ?
S2 Fe1 S2 2_555 . 10_555 90 ?
S2 Fe1 S2 5_555 . 6_555 180 ?
S2 Fe1 S2 5_555 . 9_555 90 ?
S2 Fe1 S2 5_555 . 10_555 90 ?
S2 Fe1 S2 6_555 . 9_555 90 ?
S2 Fe1 S2 6_555 . 10_555 90 ?
S2 Fe1 S2 9_555 . 10_555 180 ?
Ba1 Fe2 Ba1 . . 30_555 79.42(2) ?
Ba1 Fe2 Ba2 . . 2_655 148.43(3) ?
Ba1 Fe2 Ba2 . . 3_655 79.760(19) ?
Ba1 Fe2 Zn1 . . . 0 ?
Ba1 Fe2 S2 . . 2_655 122.05(5) ?
Ba1 Fe2 S3 . . . 58.89(5) ?
Ba1 Fe2 S3 . . 10_656 122.78(6) ?
Ba1 Fe2 O1 . . 2_655 46.07(13) ?
Ba1 Fe2 Ba2 30_555 . 2_655 79.760(19) ?
Ba1 Fe2 Ba2 30_555 . 3_655 148.43(3) ?
Ba1 Fe2 Zn1 30_555 . . 0 ?
Ba1 Fe2 S2 30_555 . 2_655 122.05(5) ?
Ba1 Fe2 S3 30_555 . . 122.78(6) ?
Ba1 Fe2 S3 30_555 . 10_656 58.89(5) ?
Ba1 Fe2 O1 30_555 . 2_655 46.07(13) ?
Ba2 Fe2 Ba2 2_655 . 3_655 107.39(3) ?
Ba2 Fe2 Zn1 2_655 . . 0 ?
Ba2 Fe2 S2 2_655 . 2_655 53.80(2) ?
Ba2 Fe2 S3 2_655 . . 152.05(6) ?
Ba2 Fe2 S3 2_655 . 10_656 63.18(7) ?
Ba2 Fe2 O1 2_655 . 2_655 102.89(13) ?
Ba2 Fe2 Zn1 3_655 . . 0 ?
Ba2 Fe2 S2 3_655 . 2_655 53.80(2) ?
Ba2 Fe2 S3 3_655 . . 63.18(7) ?
Ba2 Fe2 S3 3_655 . 10_656 152.05(6) ?
Ba2 Fe2 O1 3_655 . 2_655 102.89(13) ?
Zn1 Fe2 S2 . . 2_655 0 ?
Zn1 Fe2 S3 . . . 0 ?
Zn1 Fe2 S3 . . 10_656 0 ?
Zn1 Fe2 O1 . . 2_655 0 ?
S2 Fe2 S3 2_655 . . 113.24(8) ?
S2 Fe2 S3 2_655 . 10_656 113.24(8) ?
S2 Fe2 O1 2_655 . 2_655 108.01(15) ?
S3 Fe2 S3 . . 10_656 111.80(10) ?
S3 Fe2 O1 . . 2_655 104.87(14) ?
S3 Fe2 O1 10_656 . 2_655 104.87(14) ?
Ba1 Zn1 Ba1 . . 30_555 79.42(2) ?
Ba1 Zn1 Ba2 . . 2_655 148.43(3) ?
Ba1 Zn1 Ba2 . . 3_655 79.760(19) ?
Ba1 Zn1 Ba2 . . 28_555 78.24(2) ?
Ba1 Zn1 Fe2 . . . 0 ?
Ba1 Zn1 S2 . . 2_655 122.05(5) ?
Ba1 Zn1 S3 . . . 58.89(5) ?
Ba1 Zn1 S3 . . 10_656 122.78(6) ?
Ba1 Zn1 O1 . . 2_655 46.07(13) ?
Ba1 Zn1 Ba2 30_555 . 2_655 79.760(19) ?
Ba1 Zn1 Ba2 30_555 . 3_655 148.43(3) ?
Ba1 Zn1 Ba2 30_555 . 28_555 78.24(2) ?
Ba1 Zn1 Fe2 30_555 . . 0 ?
Ba1 Zn1 S2 30_555 . 2_655 122.05(5) ?
Ba1 Zn1 S3 30_555 . . 122.78(6) ?
Ba1 Zn1 S3 30_555 . 10_656 58.89(5) ?
Ba1 Zn1 O1 30_555 . 2_655 46.07(13) ?
Ba2 Zn1 Ba2 2_655 . 3_655 107.39(3) ?
Ba2 Zn1 Ba2 2_655 . 28_555 120.00(2) ?
Ba2 Zn1 Fe2 2_655 . . 0 ?
Ba2 Zn1 S2 2_655 . 2_655 53.80(2) ?
Ba2 Zn1 S3 2_655 . . 152.05(6) ?
Ba2 Zn1 S3 2_655 . 10_656 63.18(7) ?
Ba2 Zn1 O1 2_655 . 2_655 102.89(13) ?
Ba2 Zn1 Ba2 3_655 . 28_555 120.00(2) ?
Ba2 Zn1 Fe2 3_655 . . 0 ?
Ba2 Zn1 S2 3_655 . 2_655 53.80(2) ?
Ba2 Zn1 S3 3_655 . . 63.18(7) ?
Ba2 Zn1 S3 3_655 . 10_656 152.05(6) ?
Ba2 Zn1 O1 3_655 . 2_655 102.89(13) ?
Ba2 Zn1 Fe2 28_555 . . 0 ?
Ba2 Zn1 S2 28_555 . 2_655 151.75(7) ?
Ba2 Zn1 S3 28_555 . . 57.58(7) ?
Ba2 Zn1 S3 28_555 . 10_656 57.58(7) ?
Ba2 Zn1 O1 28_555 . 2_655 100.25(13) ?
Fe2 Zn1 S2 . . 2_655 0 ?
Fe2 Zn1 S3 . . . 0 ?
Fe2 Zn1 S3 . . 10_656 0 ?
Fe2 Zn1 O1 . . 2_655 0 ?
S2 Zn1 S3 2_655 . . 113.24(8) ?
S2 Zn1 S3 2_655 . 10_656 113.24(8) ?
S2 Zn1 O1 2_655 . 2_655 108.01(15) ?
S3 Zn1 S3 . . 10_656 111.80(10) ?
S3 Zn1 O1 . . 2_655 104.87(14) ?
S3 Zn1 O1 10_656 . 2_655 104.87(14) ?
Ba1 Si1 Ba1 . . 2_655 180 ?
Ba1 Si1 Ba1 . . 29_544 90 ?
Ba1 Si1 Ba1 . . 30_555 90 ?
Ba1 Si1 O1 . . . 125.85(16) ?
Ba1 Si1 O1 . . 2_655 54.15(16) ?
Ba1 Si1 O1 . . 3_655 125.85(16) ?
Ba1 Si1 O1 . . 4_555 54.15(16) ?
Ba1 Si1 Ba1 2_655 . 29_544 90 ?
Ba1 Si1 Ba1 2_655 . 30_555 90 ?
Ba1 Si1 O1 2_655 . . 54.15(16) ?
Ba1 Si1 O1 2_655 . 2_655 125.85(16) ?
Ba1 Si1 O1 2_655 . 3_655 54.15(16) ?
Ba1 Si1 O1 2_655 . 4_555 125.85(16) ?
Ba1 Si1 Ba1 29_544 . 30_555 180 ?
Ba1 Si1 O1 29_544 . . 125.85(16) ?
Ba1 Si1 O1 29_544 . 2_655 125.85(16) ?
Ba1 Si1 O1 29_544 . 3_655 54.15(16) ?
Ba1 Si1 O1 29_544 . 4_555 54.15(16) ?
Ba1 Si1 O1 30_555 . . 54.15(16) ?
Ba1 Si1 O1 30_555 . 2_655 54.15(16) ?
Ba1 Si1 O1 30_555 . 3_655 125.85(16) ?
Ba1 Si1 O1 30_555 . 4_555 125.85(16) ?
O1 Si1 O1 . . 2_655 108.3(2) ?
O1 Si1 O1 . . 3_655 108.3(2) ?
O1 Si1 O1 . . 4_555 111.8(3) ?
O1 Si1 O1 2_655 . 3_655 111.8(3) ?
O1 Si1 O1 2_655 . 4_555 108.3(2) ?
O1 Si1 O1 3_655 . 4_555 108.3(2) ?
Ba2 S2 Ba2 . . 4_555 172.66(10) ?
Ba2 S2 Fe1 . . . 86.33(5) ?
Ba2 S2 Fe2 . . 2_655 92.08(4) ?
Ba2 S2 Fe2 . . 3_655 92.08(4) ?
Ba2 S2 Zn1 . . 2_655 92.08(4) ?
Ba2 S2 Zn1 . . 3_655 92.08(4) ?
Ba2 S2 Fe1 4_555 . . 86.33(5) ?
Ba2 S2 Fe2 4_555 . 2_655 92.08(4) ?
Ba2 S2 Fe2 4_555 . 3_655 92.08(4) ?
Ba2 S2 Zn1 4_555 . 2_655 92.08(4) ?
Ba2 S2 Zn1 4_555 . 3_655 92.08(4) ?
Fe1 S2 Fe2 . . 2_655 124.45(7) ?
Fe1 S2 Fe2 . . 3_655 124.45(7) ?
Fe1 S2 Zn1 . . 2_655 124.45(7) ?
Fe1 S2 Zn1 . . 3_655 124.45(7) ?
Fe2 S2 Fe2 2_655 . 3_655 111.11(13) ?
Fe2 S2 Zn1 2_655 . 2_655 0 ?
Fe2 S2 Zn1 2_655 . 3_655 111.11(13) ?
Fe2 S2 Zn1 3_655 . 2_655 111.11(13) ?
Fe2 S2 Zn1 3_655 . 3_655 0 ?
Zn1 S2 Zn1 2_655 . 3_655 111.11(13) ?
Ba1 S3 Ba1 . . 33_554 95.39(5) ?
Ba1 S3 Ba2 . . 3_655 93.10(7) ?
Ba1 S3 Ba2 . . 28_555 95.63(6) ?
Ba1 S3 Fe2 . . . 82.34(6) ?
Ba1 S3 Fe2 . . 7_665 175.04(12) ?
Ba1 S3 Zn1 . . . 82.34(6) ?
Ba1 S3 Zn1 . . 7_665 175.04(12) ?
Ba1 S3 Ba2 33_554 . 3_655 93.10(7) ?
Ba1 S3 Ba2 33_554 . 28_555 95.63(6) ?
Ba1 S3 Fe2 33_554 . . 175.04(12) ?
Ba1 S3 Fe2 33_554 . 7_665 82.34(6) ?
Ba1 S3 Zn1 33_554 . . 175.04(12) ?
Ba1 S3 Zn1 33_554 . 7_665 82.34(6) ?
Ba2 S3 Ba2 3_655 . 28_555 167.01(6) ?
Ba2 S3 Fe2 3_655 . . 82.65(7) ?
Ba2 S3 Fe2 3_655 . 7_665 82.65(7) ?
Ba2 S3 Zn1 3_655 . . 82.65(7) ?
Ba2 S3 Zn1 3_655 . 7_665 82.65(7) ?
Ba2 S3 Fe2 28_555 . . 88.99(8) ?
Ba2 S3 Fe2 28_555 . 7_665 88.99(8) ?
Ba2 S3 Zn1 28_555 . . 88.99(8) ?
Ba2 S3 Zn1 28_555 . 7_665 88.99(8) ?
Fe2 S3 Fe2 . . 7_665 99.59(8) ?
Fe2 S3 Zn1 . . . 0 ?
Fe2 S3 Zn1 . . 7_665 99.59(8) ?
Fe2 S3 Zn1 7_665 . . 99.59(8) ?
Fe2 S3 Zn1 7_665 . 7_665 0 ?
Zn1 S3 Zn1 . . 7_665 99.59(8) ?
Ba1 O1 Ba1 2_655 . 30_555 120.02(19) ?
Ba1 O1 Fe2 2_655 . 2_655 102.49(18) ?
Ba1 O1 Zn1 2_655 . 2_655 102.49(18) ?
Ba1 O1 Si1 2_655 . . 96.9(2) ?
Ba1 O1 Fe2 30_555 . 2_655 102.49(18) ?
Ba1 O1 Zn1 30_555 . 2_655 102.49(18) ?
Ba1 O1 Si1 30_555 . . 96.9(2) ?
Fe2 O1 Zn1 2_655 . 2_655 0 ?
Fe2 O1 Si1 2_655 . . 140.5(3) ?
Zn1 O1 Si1 2_655 . . 140.5(3) ?

loop_
_geom_bond_atom_site_label_1
_geom_bond_atom_site_label_2
_geom_bond_site_symmetry_1
_geom_bond_site_symmetry_2
_geom_bond_distance
_geom_bond_publ_flag
Ba1 Ba1 . 29_544 4.71570(5) ?
Ba1 Ba1 . 30_555 4.71570(5) ?
Ba1 Ba1 . 33_554 4.71570(5) ?
Ba1 Ba1 . 34_555 4.71570(5) ?
Ba1 Ba2 . . 5.0168(7) ?
Ba1 Ba2 . 26_554 5.0168(7) ?
Ba1 Ba2 . 3_655 5.0168(7) ?
Ba1 Ba2 . 28_555 5.0168(7) ?
Ba1 Fe2 . . 3.6905(10) ?
Ba1 Fe2 . 3_655 3.6905(10) ?
Ba1 Fe2 . 35_555 3.6905(10) ?
Ba1 Fe2 . 36_554 3.6905(10) ?
Ba1 Zn1 . . 3.6905(10) ?
Ba1 Zn1 . 3_655 3.6905(10) ?
Ba1 Zn1 . 35_555 3.6905(10) ?
Ba1 Zn1 . 36_554 3.6905(10) ?
Ba1 Si1 . . 3.33450(5) ?
Ba1 Si1 . 33_554 3.33450(5) ?
Ba1 S3 . . 3.1882(19) ?
Ba1 S3 . 3_655 3.1882(19) ?
Ba1 S3 . 29_544 3.1882(19) ?
Ba1 S3 . 32_545 3.1882(19) ?
Ba1 O1 . 2_655 2.722(4) ?
Ba1 O1 . 4_555 2.722(4) ?
Ba1 O1 . 35_555 2.722(4) ?
Ba1 O1 . 36_554 2.722(4) ?
Ba2 Fe1 . . 4.0637(7) ?
Ba2 Fe2 . 2_655 4.1172(11) ?
Ba2 Fe2 . 3_655 4.1172(11) ?
Ba2 Fe2 . 6_565 4.1172(11) ?
Ba2 Fe2 . 7_565 4.1172(11) ?
Ba2 Fe2 . 10_556 4.1172(11) ?
Ba2 Fe2 . 11_556 4.1172(11) ?
Ba2 Zn1 . 2_655 4.1172(11) ?
Ba2 Zn1 . 3_655 4.1172(11) ?
Ba2 Zn1 . 28_455 4.2324(11) ?
Ba2 Zn1 . 6_565 4.1172(11) ?
Ba2 Zn1 . 7_565 4.1172(11) ?
Ba2 Zn1 . 32_545 4.2324(11) ?
Ba2 Zn1 . 10_556 4.1172(11) ?
Ba2 Zn1 . 11_556 4.1172(11) ?
Ba2 Zn1 . 36_554 4.2324(11) ?
Ba2 S2 . . 3.3248(7) ?
Ba2 S2 . 5_555 3.3248(7) ?
Ba2 S2 . 9_555 3.3248(7) ?
Ba2 S3 . 3_655 3.705(3) ?
Ba2 S3 . 28_455 3.573(3) ?
Ba2 S3 . 7_565 3.705(3) ?
Ba2 S3 . 32_545 3.573(3) ?
Ba2 S3 . 11_556 3.705(3) ?
Ba2 S3 . 36_554 3.573(3) ?
Fe1 S2 . . 2.559(3) ?
Fe1 S2 . 2_555 2.559(3) ?
Fe1 S2 . 5_555 2.559(3) ?
Fe1 S2 . 6_555 2.559(3) ?
Fe1 S2 . 9_555 2.559(3) ?
Fe1 S2 . 10_555 2.559(3) ?
Fe2 Zn1 . . 0 ?
Fe2 S2 . 2_655 2.3110(19) ?
Fe2 S3 . . 2.332(2) ?
Fe2 S3 . 10_656 2.332(2) ?
Fe2 O1 . 2_655 1.972(6) ?
Zn1 S2 . 2_655 2.3110(19) ?
Zn1 S3 . . 2.332(2) ?
Zn1 S3 . 10_656 2.332(2) ?
Zn1 O1 . 2_655 1.972(6) ?
Si1 O1 . . 1.627(5) ?
Si1 O1 . 2_655 1.627(5) ?
Si1 O1 . 3_655 1.627(5) ?
Si1 O1 . 4_555 1.627(5) ?

loop_
_geom_hbond_atom_site_label_D
_geom_hbond_atom_site_label_H
_geom_hbond_atom_site_label_A
_geom_hbond_site_symmetry_D
_geom_hbond_site_symmetry_H
_geom_hbond_site_symmetry_A
_geom_hbond_distance_DH
_geom_hbond_distance_HA
_geom_hbond_distance_DA
_geom_hbond_angle_DHA
_geom_hbond_publ_flag
? ? ? ? ? ? ? ? ? ? ?

loop_
_geom_torsion_atom_site_label_1
_geom_torsion_atom_site_label_2
_geom_torsion_atom_site_label_3
_geom_torsion_atom_site_label_4
_geom_torsion_site_symmetry_1
_geom_torsion_site_symmetry_2
_geom_torsion_site_symmetry_3
_geom_torsion_site_symmetry_4
_geom_torsion
_geom_torsion_publ_flag
? ? ? ? ? ? ? ? ? ?

loop_
_restr_angle_atom_site_label_1
_restr_angle_site_symmetry_1
_restr_angle_atom_site_label_2
_restr_angle_site_symmetry_2
_restr_angle_atom_site_label_3
_restr_angle_site_symmetry_3
_restr_angle_target
_restr_angle_target_weight_param
? ? ? ? ? ? ? ?

loop_
_restr_distance_atom_site_label_1
_restr_distance_site_symmetry_1
_restr_distance_atom_site_label_2
_restr_distance_site_symmetry_2
_restr_distance_target
_restr_distance_target_weight_param
? ? ? ? ? ?

loop_
_restr_equal_angle_atom_site_label_1
_restr_equal_angle_site_symmetry_1
_restr_equal_angle_atom_site_label_2
_restr_equal_angle_site_symmetry_2
_restr_equal_angle_atom_site_label_3
_restr_equal_angle_site_symmetry_3
_restr_equal_angle_class_class_id
_restr_equal_angle_class_target_weight_param
? ? ? ? ? ? ? ?

loop_
_restr_equal_distance_atom_site_label_1
_restr_equal_distance_site_symmetry_1
_restr_equal_distance_atom_site_label_2
_restr_equal_distance_site_symmetry_2
_restr_equal_distance_class_class_id
_restr_equal_distance_class_target_weight_param
? ? ? ? ? ?

loop_
_restr_equal_torsion_atom_site_label_1
_restr_equal_torsion_site_symmetry_1
_restr_equal_torsion_atom_site_label_2
_restr_equal_torsion_site_symmetry_2
_restr_equal_torsion_atom_site_label_3
_restr_equal_torsion_site_symmetry_3
_restr_equal_torsion_atom_site_label_4
_restr_equal_torsion_site_symmetry_4
_restr_equal_torsion_class_class_id
_restr_equal_torsion_class_target_weight_param
? ? ? ? ? ? ? ? ? ?

loop_
_restr_torsion_atom_site_label_1
_restr_torsion_site_symmetry_1
_restr_torsion_atom_site_label_2
_restr_torsion_site_symmetry_2
_restr_torsion_atom_site_label_3
_restr_torsion_site_symmetry_3
_restr_torsion_atom_site_label_4
_restr_torsion_site_symmetry_4
_restr_torsion_angle_target
_restr_torsion_weight_param
? ? ? ? ? ? ? ? ? ?

loop_
_twin_individual_id
_twin_individual_mass_fraction_refined
_twin_individual_twin_matrix_11
_twin_individual_twin_matrix_12
_twin_individual_twin_matrix_13
_twin_individual_twin_matrix_21
_twin_individual_twin_matrix_22
_twin_individual_twin_matrix_23
_twin_individual_twin_matrix_31
_twin_individual_twin_matrix_32
_twin_individual_twin_matrix_33
1 0.96(8) 1 0 0 0 1 0 0 0 1
2 0.04(8) -1 0 0 0 -1 0 0 0 -1

loop_
_jana_atom_site_adp_c_label
_jana_atom_site_adp_c_type_symbol
_jana_atom_site_adp_c_111
_jana_atom_site_adp_c_112
_jana_atom_site_adp_c_113
_jana_atom_site_adp_c_122
_jana_atom_site_adp_c_123
_jana_atom_site_adp_c_133
_jana_atom_site_adp_c_222
_jana_atom_site_adp_c_223
_jana_atom_site_adp_c_233
_jana_atom_site_adp_c_333
? ? ? ? ? ? ? ? ? ? ? ?

loop_
_jana_atom_site_adp_d_label
_jana_atom_site_adp_d_type_symbol
_jana_atom_site_adp_d_1111
_jana_atom_site_adp_d_1112
_jana_atom_site_adp_d_1113
_jana_atom_site_adp_d_1122
_jana_atom_site_adp_d_1123
_jana_atom_site_adp_d_1133
_jana_atom_site_adp_d_1222
_jana_atom_site_adp_d_1223
_jana_atom_site_adp_d_1233
_jana_atom_site_adp_d_1333
_jana_atom_site_adp_d_2222
_jana_atom_site_adp_d_2223
_jana_atom_site_adp_d_2233
_jana_atom_site_adp_d_2333
_jana_atom_site_adp_d_3333
? ? ? ? ? ? ? ? ? ? ? ? ? ? ? ? ?

loop_
_jana_atom_site_adp_e_label
_jana_atom_site_adp_e_type_symbol
_jana_atom_site_adp_e_11111
_jana_atom_site_adp_e_11112
_jana_atom_site_adp_e_11113
_jana_atom_site_adp_e_11122
_jana_atom_site_adp_e_11123
_jana_atom_site_adp_e_11133
_jana_atom_site_adp_e_11222
_jana_atom_site_adp_e_11223
_jana_atom_site_adp_e_11233
_jana_atom_site_adp_e_11333
_jana_atom_site_adp_e_12222
_jana_atom_site_adp_e_12223
_jana_atom_site_adp_e_12233
_jana_atom_site_adp_e_12333
_jana_atom_site_adp_e_13333
_jana_atom_site_adp_e_22222
_jana_atom_site_adp_e_22223
_jana_atom_site_adp_e_22233
_jana_atom_site_adp_e_22333
_jana_atom_site_adp_e_23333
_jana_atom_site_adp_e_33333
? ? ? ? ? ? ? ? ? ? ? ? ? ? ? ? ? ? ? ? ? ? ?

loop_
_jana_atom_site_adp_f_label
_jana_atom_site_adp_f_type_symbol
_jana_atom_site_adp_f_111111
_jana_atom_site_adp_f_111112
_jana_atom_site_adp_f_111113
_jana_atom_site_adp_f_111122
_jana_atom_site_adp_f_111123
_jana_atom_site_adp_f_111133
_jana_atom_site_adp_f_111222
_jana_atom_site_adp_f_111223
_jana_atom_site_adp_f_111233
_jana_atom_site_adp_f_111333
_jana_atom_site_adp_f_112222
_jana_atom_site_adp_f_112223
_jana_atom_site_adp_f_112233
_jana_atom_site_adp_f_112333
_jana_atom_site_adp_f_113333
_jana_atom_site_adp_f_122222
_jana_atom_site_adp_f_122223
_jana_atom_site_adp_f_122233
_jana_atom_site_adp_f_122333
_jana_atom_site_adp_f_123333
_jana_atom_site_adp_f_133333
_jana_atom_site_adp_f_222222
_jana_atom_site_adp_f_222223
_jana_atom_site_adp_f_222233
_jana_atom_site_adp_f_222333
_jana_atom_site_adp_f_223333
_jana_atom_site_adp_f_233333
_jana_atom_site_adp_f_333333
? ? ? ? ? ? ? ? ? ? ? ? ? ? ? ? ? ? ? ? ? ? ? ? ? ? ? ? ? ?
